data_4112311
loop_
_publ_author_name
'Michael Subat'
'Andrew S. Borovik'
'Burkhard K\"onig'

_publ_section_title
;
 Synthetic Creatinine Receptor: Imprinting of a Lewis Acidic
 Zinc(II)cyclen Binding Site to Shape Its Molecular Recognition
 Selectivity
;
_journal_name_full 'Journal of the American Chemical Society'
_journal_page_first 3185
_journal_page_last 3190
_journal_paper_doi 10.1021/ja038980l
_journal_volume 126
_journal_year 2004
_chemical_compound_source 'see text'
_chemical_formula_moiety 'C12 H27 N7 O Zn, Cl O4, Cl O4, H2 O'
_chemical_formula_sum 'C12 H29 Cl2 N7 O10 Zn'
_chemical_formula_weight 574.59
_chemical_name_systematic
;
 ?
;
_space_group_IT_number 61
_symmetry_cell_setting orthorhombic
_symmetry_space_group_name_Hall '-P 2ac 2ab'
_symmetry_space_group_name_H-M 'P b c a'
_atom_sites_solution_hydrogens geom
_atom_sites_solution_primary direct
_atom_sites_solution_secondary difmap
_cell_angle_alpha 90
_cell_angle_beta 90
_cell_angle_gamma 90
_cell_formula_units_Z 8
_cell_length_a 12.4683(7)
_cell_length_b 29.6664(15)
_cell_length_c 12.4080(5)
_cell_measurement_reflns_used 8000
_cell_measurement_temperature 297(2)
_cell_measurement_theta_max 25.0
_cell_measurement_theta_min 2.5
_cell_volume 4589.6(4)
_computing_cell_refinement 'STOE (1998)'
_computing_data_collection 'STOE (1998)'
_computing_data_reduction 'STOE (1998)'
_computing_molecular_graphics 'PLATON (Spek, 1990)'
_computing_publication_material 'PLATON (Spek, 1990)'
_computing_structure_refinement 'SHELXL-97 (Sheldrick, 1997)'
_computing_structure_solution 'SIR-97 (Altomare, 1993)'
_diffrn_ambient_temperature 297(2)
_diffrn_measured_fraction_theta_full 0.99
_diffrn_measured_fraction_theta_max 0.99
_diffrn_measurement_device_type 'STOE-IPDS diffractometer'
_diffrn_measurement_method rotation
_diffrn_radiation_monochromator graphite
_diffrn_radiation_source 'fine-focus sealed tube'
_diffrn_radiation_type 'Mo K\a'
_diffrn_radiation_wavelength 0.71073
_diffrn_reflns_av_R_equivalents 0.0538
_diffrn_reflns_av_sigmaI/netI 0.0257
_diffrn_reflns_limit_h_max 14
_diffrn_reflns_limit_h_min -14
_diffrn_reflns_limit_k_max 35
_diffrn_reflns_limit_k_min -35
_diffrn_reflns_limit_l_max 14
_diffrn_reflns_limit_l_min -14
_diffrn_reflns_number 35813
_diffrn_reflns_reduction_process
;
 ?
;
_diffrn_reflns_theta_full 25.30
_diffrn_reflns_theta_max 25.30
_diffrn_reflns_theta_min 2.14
_exptl_absorpt_coefficient_mu 1.368
_exptl_absorpt_correction_T_max 0.9596
_exptl_absorpt_correction_T_min 0.5490
_exptl_absorpt_correction_type numerical
_exptl_absorpt_process_details 'numerical from crystal shape (X-SHAPE, X-RED. STOE, 1996)'
_exptl_crystal_colour 'translucent, clear          '
_exptl_crystal_density_diffrn 1.663
_exptl_crystal_density_method 'Not Measured'
_exptl_crystal_description 'platelike          '
_exptl_crystal_F_000 2380
_exptl_crystal_size_max 0.48
_exptl_crystal_size_mid 0.45
_exptl_crystal_size_min 0.05
_refine_diff_density_max 0.525
_refine_diff_density_min -0.478
_refine_diff_density_rms 0.075
_refine_ls_abs_structure_Flack none
_refine_ls_extinction_method none
_refine_ls_goodness_of_fit_ref 1.063
_refine_ls_hydrogen_treatment mixed
_refine_ls_matrix_type full
_refine_ls_number_parameters 368
_refine_ls_number_reflns 4147
_refine_ls_number_restraints 0
_refine_ls_restrained_S_all 1.063
_refine_ls_R_factor_all 0.0555
_refine_ls_R_factor_gt 0.0469
_refine_ls_shift/su_max 0.003
_refine_ls_shift/su_mean 0.000
_refine_ls_structure_factor_coef Fsqd
_refine_ls_weighting_details 'calc w=1/[\s^2^(Fo^2^)+(0.0880P)^2^+3.3327P] where P=(Fo^2^+2Fc^2^)/3'
_refine_ls_weighting_scheme calc
_refine_ls_wR_factor_gt 0.1322
_refine_ls_wR_factor_ref 0.1386
_reflns_number_gt 3409
_reflns_number_total 4147
_reflns_threshold_expression I>2\\s(I)
_cod_data_source_file ja038980lsi20031010_090005.cif
_cod_data_source_block 00182a
_cod_database_code 4112311

loop_
_symmetry_equiv_pos_as_xyz
x,y,z
1/2-x,-y,1/2+z
1/2+x,1/2-y,-z
-x,1/2+y,1/2-z
-x,-y,-z
1/2+x,y,1/2-z
1/2-x,1/2+y,z
x,1/2-y,1/2+z

loop_
_atom_site_aniso_label
_atom_site_aniso_U_11
_atom_site_aniso_U_22
_atom_site_aniso_U_33
_atom_site_aniso_U_23
_atom_site_aniso_U_13
_atom_site_aniso_U_12
Zn1 0.0375(2) 0.0276(2) 0.0422(3) 0.0017(1) -0.0013(2) 0.0035(1)
O1 0.079(2) 0.0445(15) 0.087(2) 0.0039(14) -0.0369(17) 0.0027(14)
N1 0.0406(18) 0.0469(19) 0.098(3) 0.0140(18) -0.0027(17) 0.0006(15)
N2 0.081(2) 0.0498(18) 0.0429(17) -0.0013(14) -0.0061(16) 0.0090(17)
N3 0.0395(17) 0.0422(17) 0.079(2) 0.0065(15) 0.0000(15) -0.0026(14)
N4 0.093(3) 0.0435(18) 0.0449(17) -0.0046(15) 0.0067(17) 0.0123(18)
N5 0.0452(15) 0.0296(13) 0.0507(15) 0.0032(11) -0.0054(13) 0.0064(11)
N6 0.063(2) 0.0334(15) 0.069(2) -0.0006(14) -0.0023(16) 0.0132(14)
N7 0.0591(19) 0.0383(15) 0.0608(18) -0.0015(14) -0.0088(15) 0.0022(14)
C1 0.064(3) 0.110(5) 0.224(10) -0.084(6) 0.018(5) -0.039(3)
C2 0.224(9) 0.097(5) 0.077(4) -0.036(3) 0.017(5) -0.086(6)
C3 0.145(7) 0.249(10) 0.125(6) -0.121(7) -0.059(5) 0.138(7)
C4 0.048(3) 0.094(4) 0.153(6) -0.050(4) 0.018(3) 0.017(2)
C5 0.065(3) 0.176(7) 0.112(5) 0.062(5) -0.015(3) 0.037(4)
C6 0.116(6) 0.240(10) 0.060(3) 0.035(4) -0.016(3) 0.074(6)
C7 0.180(8) 0.106(5) 0.059(3) 0.021(3) 0.020(4) -0.059(5)
C8 0.105(5) 0.222(10) 0.144(7) 0.107(7) -0.011(5) -0.083(6)
C9 0.0478(19) 0.0348(17) 0.0454(17) 0.0038(13) 0.0042(15) 0.0047(14)
C10 0.054(2) 0.048(2) 0.084(3) 0.006(2) -0.012(2) 0.0132(17)
C11 0.051(2) 0.0432(19) 0.065(2) 0.0097(18) -0.0086(18) 0.0073(16)
C12 0.088(3) 0.035(2) 0.082(3) -0.0034(19) 0.005(2) 0.019(2)
Cl1 0.0593(6) 0.0476(5) 0.0591(6) -0.0025(4) -0.0032(4) 0.0004(4)
O9 0.185(5) 0.055(2) 0.130(4) -0.001(2) 0.041(4) 0.009(3)
O10 0.21(2) 0.111(9) 0.067(6) -0.012(5) -0.046(7) 0.076(11)
O11 0.046(7) 0.31(3) 0.61(6) 0.02(3) -0.045(14) -0.019(9)
O14 0.23(3) 0.37(3) 0.079(8) -0.023(10) -0.062(12) -0.032(19)
O15 0.19(2) 0.237(16) 0.084(8) 0.013(8) 0.061(10) 0.064(14)
O12 0.180(18) 0.059(5) 0.106(9) 0.005(5) 0.032(8) -0.041(8)
O13 0.036(6) 0.076(8) 0.50(6) -0.108(16) -0.020(12) -0.003(4)
Cl2 0.0705(7) 0.0530(6) 0.0863(8) 0.0083(5) -0.0217(6) 0.0112(5)
O3 0.109(3) 0.085(3) 0.107(3) 0.031(2) 0.015(2) 0.040(2)
O4 0.118(3) 0.0527(18) 0.128(3) 0.003(2) -0.015(3) 0.010(2)
O5 0.080(6) 0.098(7) 0.100(8) -0.006(5) -0.022(5) 0.000(4)
O6 0.18(3) 0.129(9) 0.15(2) -0.061(10) -0.12(2) 0.056(11)
O7 0.128(8) 0.085(7) 0.12(2) 0.011(8) 0.026(11) 0.018(6)
O8 0.096(9) 0.112(11) 0.056(10) -0.021(9) 0.002(6) 0.010(7)
O2 0.068(2) 0.0519(16) 0.0600(18) -0.0050(14) 0.0102(17) 0.0017(15)

loop_
_atom_site_label
_atom_site_type_symbol
_atom_site_thermal_displace_type
_atom_site_fract_x
_atom_site_fract_y
_atom_site_fract_z
_atom_site_occupancy
_atom_site_U_iso_or_equiv
Zn1 Zn Uani 0.69267(3) 0.13142(1) 0.02267(3) 1.000 0.0358(1)
O1 O Uani 0.8567(3) 0.09155(9) 0.1810(3) 1.000 0.0702(11)
N1 N Uani 0.8386(3) 0.16893(13) 0.0052(3) 1.000 0.0618(13)
N2 N Uani 0.6799(3) 0.17146(12) 0.1638(3) 1.000 0.0579(11)
N3 N Uani 0.5249(3) 0.14752(12) 0.0118(3) 1.000 0.0536(10)
N4 N Uani 0.6830(3) 0.14490(12) -0.1467(3) 1.000 0.0605(13)
N5 N Uani 0.7331(2) 0.06786(9) 0.0564(2) 1.000 0.0418(8)
N6 N Uani 0.7809(3) -0.00464(10) 0.0395(3) 1.000 0.0551(11)
N7 N Uani 0.6311(3) 0.02049(10) -0.0551(3) 1.000 0.0527(10)
C1 C Uani 0.8370(5) 0.2049(3) 0.0826(9) 1.000 0.133(4)
C2 C Uani 0.7693(8) 0.2025(2) 0.1666(5) 1.000 0.133(4)
C3 C Uani 0.5785(7) 0.1934(4) 0.1610(6) 1.000 0.173(5)
C4 C Uani 0.5005(4) 0.1775(2) 0.0999(6) 1.000 0.098(3)
C5 C Uani 0.5059(5) 0.1665(3) -0.0933(6) 1.000 0.118(3)
C6 C Uani 0.5762(6) 0.1598(4) -0.1713(5) 1.000 0.139(4)
C7 C Uani 0.7656(8) 0.1768(2) -0.1729(4) 1.000 0.115(3)
C8 C Uani 0.8476(6) 0.1826(4) -0.1059(8) 1.000 0.157(4)
C9 C Uani 0.7123(3) 0.02701(12) 0.0100(3) 1.000 0.0427(10)
C10 C Uani 0.8563(3) 0.01379(13) 0.1156(4) 1.000 0.0620(14)
C11 C Uani 0.8184(3) 0.06186(13) 0.1238(3) 1.000 0.0531(11)
C12 C Uani 0.7847(4) -0.05088(14) -0.0002(4) 1.000 0.0683(16)
Cl1 Cl Uani 1.15515(9) 0.17473(3) 0.02772(8) 1.000 0.0553(3)
O9 O Uani 1.1268(5) 0.21711(13) 0.0683(4) 1.000 0.123(2)
O10 O Uani 1.2242(17) 0.1511(4) 0.0970(7) 0.50(3) 0.129(8)
O11 O Uani 1.2518(9) 0.1672(9) 0.036(4) 0.62(4) 0.32(2)
O14 O Uani 1.103(2) 0.1700(9) -0.0630(12) 0.57(3) 0.226(14)
O15 O Uani 1.217(2) 0.1781(6) -0.0657(11) 0.57(4) 0.170(9)
O12 O Uani 1.0958(19) 0.1457(4) 0.0959(11) 0.48(3) 0.115(7)
O13 O Uani 1.0756(8) 0.1458(5) 0.014(4) 0.46(4) 0.20(2)
Cl2 Cl Uani 0.38713(10) 0.04226(4) -0.26380(11) 1.000 0.0699(4)
O3 O Uani 0.2864(4) 0.06350(13) -0.2522(4) 1.000 0.1003(17)
O4 O Uani 0.3738(4) -0.00486(11) -0.2634(4) 1.000 0.0996(15)
O5 O Uani 0.4320(9) 0.0549(6) -0.1535(16) 0.62(5) 0.093(4)
O6 O Uani 0.482(4) 0.0510(6) -0.211(3) 0.50(5) 0.153(12)
O7 O Uani 0.4403(19) 0.0605(7) -0.340(4) 0.71(9) 0.111(8)
O8 O Uani 0.4194(18) 0.0498(12) -0.386(2) 0.40(8) 0.088(6)
O2 O Uani 0.4678(3) 0.06093(11) 0.1413(3) 1.000 0.0600(10)
H1A H Uiso 0.90900 0.20790 0.11130 1.000 0.1590
H1B H Uiso 0.82120 0.23260 0.04400 1.000 0.1590
H2A H Uiso 0.74020 0.23250 0.17790 1.000 0.1590
H2B H Uiso 0.81170 0.19530 0.22990 1.000 0.1590
H3A H Uiso 0.55180 0.19440 0.23440 1.000 0.2070
H3B H Uiso 0.59110 0.22440 0.13910 1.000 0.2070
H4A H Uiso 0.46250 0.20320 0.07010 1.000 0.1180
H4B H Uiso 0.45060 0.16190 0.14690 1.000 0.1180
H5A H Uiso 0.43730 0.15510 -0.11830 1.000 0.1410
H5B H Uiso 0.49810 0.19880 -0.08440 1.000 0.1410
H6A H Uiso 0.58260 0.18780 -0.21090 1.000 0.1660
H6B H Uiso 0.54530 0.13790 -0.22030 1.000 0.1660
H7A H Uiso 0.79490 0.16830 -0.24240 1.000 0.1380
H7B H Uiso 0.73140 0.20600 -0.18220 1.000 0.1380
H7C H Uiso 0.61960 -0.00580 -0.08180 1.000 0.0630
H7D H Uiso 0.58930 0.04250 -0.07130 1.000 0.0630
H8A H Uiso 0.86550 0.21440 -0.10640 1.000 0.1880
H8B H Uiso 0.90850 0.16670 -0.13630 1.000 0.1880
H10A H Uiso 0.85230 -0.00150 0.18460 1.000 0.0740
H10B H Uiso 0.92920 0.01210 0.08850 1.000 0.0740
H12A H Uiso 0.71760 -0.06550 0.01420 1.000 0.0820
H12B H Uiso 0.79770 -0.05070 -0.07640 1.000 0.0820
H12C H Uiso 0.84150 -0.06690 0.03550 1.000 0.0820
H13 H Uiso 0.485(5) 0.1245(18) 0.012(4) 1.000 0.071(15)
H14 H Uiso 0.684(4) 0.1535(18) 0.220(5) 1.000 0.084(17)
H16 H Uiso 0.698(4) 0.1242(16) -0.177(4) 1.000 0.054(13)
H18 H Uiso 0.886(5) 0.150(2) 0.022(4) 1.000 0.089(18)
H19 H Uiso 0.443(4) 0.0691(16) 0.190(4) 1.000 0.057(15)
H20 H Uiso 0.521(5) 0.0492(19) 0.162(4) 1.000 0.08(2)

loop_
_atom_type_symbol
_atom_type_description
_atom_type_scat_dispersion_real
_atom_type_scat_dispersion_imag
_atom_type_scat_source
Zn Zn 0.2839 1.4301 'International Tables Vol C Tables 4.2.6.8 and 6.1.1.4'
O O 0.0106 0.0060 'International Tables Vol C Tables 4.2.6.8 and 6.1.1.4'
N N 0.0061 0.0033 'International Tables Vol C Tables 4.2.6.8 and 6.1.1.4'
Cl Cl 0.1484 0.1585 'International Tables Vol C Tables 4.2.6.8 and 6.1.1.4'
H H 0.0000 0.0000 'International Tables Vol C Tables 4.2.6.8 and 6.1.1.4'
C C 0.0033 0.0016 'International Tables Vol C Tables 4.2.6.8 and 6.1.1.4'

loop_
_exptl_crystal_face_index_h
_exptl_crystal_face_index_k
_exptl_crystal_face_index_l
_exptl_crystal_face_perp_dist
0.00 1.00 0.00 0.0105
0.00 -1.00 0.00 0.0160
0.00 0.00 1.00 0.1995
0.00 0.00 -1.00 0.2580
1.00 -1.00 0.00 0.3024
-1.00 1.00 0.00 0.1845

loop_
_geom_angle_atom_site_label_1
_geom_angle_atom_site_label_2
_geom_angle_atom_site_label_3
_geom_angle
_geom_angle_publ_flag
N1 Zn1 N2 81.75(14) yes
N1 Zn1 N3 134.76(14) yes
N1 Zn1 N4 81.47(14) yes
N1 Zn1 N5 107.29(13) yes
N2 Zn1 N3 81.63(14) yes
N2 Zn1 N4 134.49(14) yes
N2 Zn1 N5 112.01(12) yes
N3 Zn1 N4 80.92(14) yes
N3 Zn1 N5 117.95(12) yes
N4 Zn1 N5 113.34(12) yes
O9 Cl1 O14 106.3(12) yes
O9 Cl1 O15 112.0(8) yes
O9 Cl1 O12 101.5(6) yes
O9 Cl1 O13 116.1(9) yes
O14 Cl1 O15 64.4(13) yes
O9 Cl1 O10 112.5(5) yes
O9 Cl1 O11 112.4(15) yes
O3 Cl2 O5 97.2(5) yes
O3 Cl2 O6 129.2(13) yes
O3 Cl2 O7 110.4(11) yes
O3 Cl2 O8 105.1(10) yes
O4 Cl2 O5 106.5(7) yes
O4 Cl2 O8 100.0(13) yes
O4 Cl2 O6 106.7(8) yes
O3 Cl2 O4 109.7(3) yes
O4 Cl2 O7 119.0(13) yes
Cl1 O14 O15 60.8(11) yes
Cl1 O15 O14 54.8(10) yes
H19 O2 H20 104(5) no
Zn1 N1 C1 107.8(4) yes
C1 N1 C8 115.6(7) yes
Zn1 N1 C8 108.0(4) yes
Zn1 N2 C2 108.6(3) yes
Zn1 N2 C3 107.6(4) yes
C2 N2 C3 113.2(6) yes
C4 N3 C5 114.2(5) yes
Zn1 N3 C5 107.7(3) yes
Zn1 N3 C4 107.1(3) yes
Zn1 N4 C6 108.6(3) yes
Zn1 N4 C7 107.7(3) yes
C6 N4 C7 114.5(6) yes
Zn1 N5 C9 134.5(2) yes
Zn1 N5 C11 116.6(2) yes
C9 N5 C11 106.9(3) yes
C9 N6 C12 126.6(4) yes
C9 N6 C10 109.5(3) yes
C10 N6 C12 123.9(3) yes
C1 N1 H18 110(4) no
C8 N1 H18 112(3) no
Zn1 N1 H18 103(4) no
C2 N2 H14 109(3) no
C3 N2 H14 110(3) no
Zn1 N2 H14 108(4) no
C4 N3 H13 112(4) no
Zn1 N3 H13 113(4) no
C5 N3 H13 103(4) no
Zn1 N4 H16 109(4) no
C7 N4 H16 104(4) no
C6 N4 H16 112(4) no
H7C N7 H7D 119.88 no
C9 N7 H7C 120.05 no
C9 N7 H7D 120.06 no
N1 C1 C2 119.2(7) yes
N2 C2 C1 120.0(6) yes
N2 C3 C4 120.3(8) yes
N3 C4 C3 120.0(6) yes
N3 C5 C6 119.7(7) yes
N4 C6 C5 120.4(6) yes
N4 C7 C8 119.7(6) yes
N1 C8 C7 120.1(7) yes
N5 C9 N6 113.0(3) yes
N6 C9 N7 124.5(3) yes
N5 C9 N7 122.5(3) yes
N6 C10 C11 101.5(3) yes
O1 C11 N5 124.3(4) yes
O1 C11 C10 126.6(4) yes
N5 C11 C10 109.1(3) yes
C2 C1 H1A 107.56 no
N1 C1 H1A 107.51 no
N1 C1 H1B 107.56 no
H1A C1 H1B 106.93 no
C2 C1 H1B 107.46 no
C1 C2 H2B 107.30 no
H2A C2 H2B 106.76 no
C1 C2 H2A 107.35 no
N2 C2 H2A 107.40 no
N2 C2 H2B 107.40 no
N2 C3 H3B 107.23 no
C4 C3 H3A 107.29 no
N2 C3 H3A 107.22 no
C4 C3 H3B 107.26 no
H3A C3 H3B 106.80 no
H4A C4 H4B 106.89 no
C3 C4 H4A 107.31 no
C3 C4 H4B 107.32 no
N3 C4 H4A 107.38 no
N3 C4 H4B 107.27 no
C6 C5 H5B 107.38 no
H5A C5 H5B 107.00 no
N3 C5 H5A 107.34 no
N3 C5 H5B 107.45 no
C6 C5 H5A 107.35 no
N4 C6 H6A 107.19 no
N4 C6 H6B 107.19 no
C5 C6 H6A 107.30 no
C5 C6 H6B 107.25 no
H6A C6 H6B 106.82 no
N4 C7 H7B 107.43 no
H7A C7 H7B 106.93 no
C8 C7 H7A 107.46 no
C8 C7 H7B 107.23 no
N4 C7 H7A 107.46 no
H8A C8 H8B 106.88 no
C7 C8 H8B 107.21 no
N1 C8 H8A 107.33 no
N1 C8 H8B 107.22 no
C7 C8 H8A 107.40 no
N6 C10 H10B 111.38 no
C11 C10 H10A 111.53 no
C11 C10 H10B 111.49 no
N6 C10 H10A 111.56 no
H10A C10 H10B 109.25 no
H12A C12 H12C 109.47 no
H12B C12 H12C 109.42 no
H12A C12 H12B 109.48 no
N6 C12 H12A 109.52 no
N6 C12 H12B 109.46 no
N6 C12 H12C 109.48 no

loop_
_geom_bond_atom_site_label_1
_geom_bond_atom_site_label_2
_geom_bond_distance
_geom_bond_publ_flag
Zn1 N1 2.144(4) yes
Zn1 N2 2.122(4) yes
Zn1 N3 2.150(4) yes
Zn1 N4 2.143(4) yes
Zn1 N5 1.996(3) yes
Cl1 O13 1.323(13) yes
Cl1 O9 1.400(4) yes
Cl1 O10 1.404(15) yes
Cl1 O11 1.230(13) yes
Cl1 O14 1.308(18) yes
Cl1 O15 1.396(18) yes
Cl1 O12 1.416(16) yes
Cl2 O8 1.58(3) yes
Cl2 O5 1.525(19) yes
Cl2 O3 1.412(5) yes
Cl2 O4 1.408(4) yes
Cl2 O6 1.38(5) yes
Cl2 O7 1.28(4) yes
O1 C11 1.228(5) yes
O14 O15 1.44(4) yes
O2 H19 0.72(5) no
O2 H20 0.79(6) no
N1 C8 1.441(11) yes
N1 C1 1.436(11) yes
N2 C3 1.422(10) yes
N2 C2 1.446(9) yes
N3 C4 1.442(8) yes
N3 C5 1.440(9) yes
N4 C6 1.436(9) yes
N4 C7 1.436(9) yes
N5 C11 1.365(4) yes
N5 C9 1.367(4) yes
N6 C9 1.322(5) yes
N6 C10 1.440(6) yes
N6 C12 1.458(5) yes
N7 C9 1.310(5) yes
N1 H18 0.84(6) no
N2 H14 0.88(6) no
N3 H13 0.84(6) no
N4 H16 0.74(5) no
N7 H7D 0.8593 no
N7 H7C 0.8594 no
C1 C2 1.343(12) no
C3 C4 1.320(11) no
C5 C6 1.321(10) no
C7 C8 1.329(12) no
C10 C11 1.506(5) no
C1 H1A 0.9699 no
C1 H1B 0.9713 no
C2 H2A 0.9713 no
C2 H2B 0.9706 no
C3 H3A 0.9701 no
C3 H3B 0.9717 no
C4 H4B 0.9702 no
C4 H4A 0.9708 no
C5 H5B 0.9695 no
C5 H5A 0.9707 no
C6 H6A 0.9684 no
C6 H6B 0.9696 no
C7 H7A 0.9699 no
C7 H7B 0.9724 no
C8 H8B 0.9702 no
C8 H8A 0.9695 no
C10 H10A 0.9702 no
C10 H10B 0.9704 no
C12 H12B 0.9593 no
C12 H12C 0.9611 no
C12 H12A 0.9592 no

loop_
_geom_contact_atom_site_label_1
_geom_contact_atom_site_label_2
_geom_contact_distance
_geom_contact_site_symmetry_2
_geom_contact_publ_flag
Zn1 O2 3.795(4) . no
Zn1 H7D 3.1590 . no
O1 N1 3.175(5) . no
O1 N2 3.244(5) . no
O1 O2 2.758(5) 6_555 no
O2 Zn1 3.795(4) . no
O2 N3 3.112(5) . no
O2 O4 2.994(6) 5_655 no
O2 N7 2.915(5) 5_655 no
O2 O1 2.758(5) 6_455 no
O3 N4 3.011(6) 6_454 no
O3 C10 3.361(6) 5_655 no
O3 C12 3.276(7) 5_655 no
O4 C10 3.415(6) 5_655 no
O4 C9 3.387(6) 5_655 no
O4 C11 3.406(6) 5_655 no
O4 O2 2.994(6) 5_655 no
O5 C12 3.309(15) 5_655 no
O5 N7 2.949(14) . no
O6 N7 2.83(4) . no
O7 C10 3.40(2) 2_654 no
O8 N6 3.04(3) 6_454 no
O8 N5 3.19(2) 6_454 no
O8 C10 3.14(3) 6_454 no
O8 C9 3.08(2) 6_454 no
O8 C11 3.23(2) 6_454 no
O8 C10 3.37(3) 2_654 no
O10 C2 3.353(12) 6_555 no
O10 N2 3.079(10) 6_555 no
O10 C12 3.209(12) 5_755 no
O11 C4 3.215(17) 1_655 no
O12 C3 3.339(16) 6_555 no
O12 C12 3.397(16) 5_755 no
O12 N2 3.252(15) 6_555 no
O13 C8 3.39(3) . no
O13 N1 3.036(11) . no
O13 C12 3.316(15) 5_755 no
O14 C8 3.25(3) . no
O14 C6 3.327(16) 6_554 no
O15 C7 3.300(15) 6_554 no
O1 H19 2.04(5) 6_555 no
O1 H18 2.65(5) . no
O1 H14 2.87(5) . no
O2 H13 2.49(5) . no
O2 H7C 2.0994 5_655 no
O3 H10A 2.6603 5_655 no
O3 H16 2.29(5) 6_454 no
O4 H12B 2.5886 6_454 no
O4 H20 2.24(6) 5_655 no
O5 H12A 2.5623 5_655 no
O5 H7D 2.2410 . no
O6 H6B 2.6986 . no
O6 H10A 2.8465 2_654 no
O6 H7D 2.2041 . no
O6 H7C 2.8901 . no
O7 H10B 2.8414 2_654 no
O8 H10B 2.6525 2_654 no
O8 H10B 2.7530 6_454 no
O9 H1A 2.7810 . no
O9 H3A 2.7058 6_555 no
O10 H14 2.33(6) 6_555 no
O10 H2B 2.7428 6_555 no
O10 H4B 2.9076 1_655 no
O11 H4B 2.8394 1_655 no
O11 H4A 2.8673 1_655 no
O12 H14 2.55(6) 6_555 no
O12 H3A 2.6119 6_555 no
O12 H18 2.77(7) . no
O13 H18 2.37(6) . no
O13 H8B 2.8641 . no
O13 H12C 2.6314 5_755 no
O14 H6A 2.8660 6_554 no
O14 H8B 2.5919 . no
O15 H5A 2.9045 1_655 no
O15 H7A 2.5880 6_554 no
N1 O1 3.175(5) . no
N1 O13 3.036(11) . no
N2 O12 3.252(15) 6_455 no
N2 O10 3.079(10) 6_455 no
N2 O1 3.244(5) . no
N3 O2 3.112(5) . no
N4 O3 3.011(6) 6_554 no
N5 O8 3.19(2) 6_554 no
N6 O8 3.04(3) 6_554 no
N7 O6 2.83(4) . no
N7 O5 2.949(14) . no
N7 O2 2.915(5) 5_655 no
N7 H12A 2.9000 . no
C2 O10 3.353(12) 6_455 no
C3 O12 3.339(16) 6_455 no
C4 O11 3.215(17) 1_455 no
C6 O14 3.327(16) 6_454 no
C7 O15 3.300(15) 6_454 no
C8 O13 3.39(3) . no
C8 O14 3.25(3) . no
C9 O4 3.387(6) 5_655 no
C9 O8 3.08(2) 6_554 no
C10 O7 3.40(2) 2_655 no
C10 O8 3.14(3) 6_554 no
C10 O8 3.37(3) 2_655 no
C10 O3 3.361(6) 5_655 no
C10 O4 3.415(6) 5_655 no
C11 O8 3.23(2) 6_554 no
C11 O4 3.406(6) 5_655 no
C12 O5 3.309(16) 5_655 no
C12 O12 3.397(16) 5_755 no
C12 O10 3.209(12) 5_755 no
C12 O13 3.316(15) 5_755 no
C12 O3 3.276(7) 5_655 no
C11 H18 3.02(6) . no
C11 H19 2.79(5) 6_555 no
C12 H7C 2.6554 . no
H1A O9 2.7810 . no
H1B H8A 2.0197 . no
H2A H3B 1.9353 . no
H2A H7B 2.5207 8_555 no
H2B O10 2.7428 6_455 no
H2B H4B 2.5135 6_555 no
H3A O9 2.7058 6_455 no
H3A O12 2.6119 6_455 no
H3B H2A 1.9353 . no
H4A O11 2.8673 1_455 no
H4A H5B 1.9721 . no
H4B H2B 2.5135 6_455 no
H4B O10 2.9076 1_455 no
H4B O11 2.8394 1_455 no
H5A H7A 2.5086 6_454 no
H5A O15 2.9045 1_455 no
H5B H4A 1.9721 . no
H6A H7B 1.9648 . no
H6A O14 2.8660 6_454 no
H6B O6 2.6986 . no
H7A O15 2.5880 6_454 no
H7A H5A 2.5086 6_554 no
H7B H2A 2.5207 8_554 no
H7B H6A 1.9648 . no
H7C O6 2.8901 . no
H7C C12 2.6554 . no
H7C H20 2.3919 5_655 no
H7C H19 2.4368 5_655 no
H7C H12A 2.4594 . no
H7C H12B 2.5903 . no
H7C O2 2.0994 5_655 no
H7D O5 2.2410 . no
H7D O6 2.2041 . no
H7D Zn1 3.1590 . no
H8A H1B 2.0197 . no
H8B O14 2.5919 . no
H8B O13 2.8641 . no
H10A O6 2.8465 2_655 no
H10A O3 2.6603 5_655 no
H10B O8 2.6525 2_655 no
H10B O8 2.7530 6_554 no
H10B O7 2.8414 2_655 no
H12A O5 2.5623 5_655 no
H12A N7 2.9000 . no
H12A H7C 2.4594 . no
H12B O4 2.5886 6_554 no
H12B H7C 2.5903 . no
H12C O13 2.6314 5_755 no
H13 O2 2.49(5) . no
H14 O1 2.87(5) . no
H14 O10 2.33(6) 6_455 no
H14 O12 2.55(6) 6_455 no
H16 O3 2.29(5) 6_554 no
H18 C11 3.02(6) . no
H18 O12 2.77(7) . no
H18 O13 2.37(6) . no
H18 O1 2.65(5) . no
H19 H7C 2.4368 5_655 no
H19 O1 2.04(5) 6_455 no
H19 C11 2.79(5) 6_455 no
H20 O4 2.24(6) 5_655 no
H20 H7C 2.3919 5_655 no

loop_
_geom_hbond_atom_site_label_D
_geom_hbond_atom_site_label_H
_geom_hbond_atom_site_label_A
_geom_hbond_distance_DH
_geom_hbond_distance_HA
_geom_hbond_distance_DA
_geom_hbond_angle_DHA
_geom_hbond_site_symmetry_A
_geom_hbond_publ_flag
N7 H7C O2 0.8594 2.0994 2.915(5) 158.30 5_655 yes
N7 H7D O5 0.8593 2.2410 2.949(14) 139.64 . yes
N7 H7D O6 0.8593 2.2041 2.83(4) 129.72 . yes
N3 H13 O2 0.84(6) 2.49(5) 3.112(5) 132(4) . yes
N2 H14 O10 0.88(6) 2.33(6) 3.079(10) 144(5) 6_455 yes
N4 H16 O3 0.74(5) 2.29(5) 3.011(6) 165(5) 6_554 yes
O2 H19 O1 0.72(5) 2.04(5) 2.758(5) 174(6) 6_455 yes
O2 H20 O4 0.79(6) 2.24(6) 2.994(6) 158(5) 5_655 yes
C7 H7A O15 0.9699 2.5880 3.300(15) 130.35 6_454 yes
C8 H8B O14 0.9702 2.5919 3.25(3) 125.27 . yes
C12 H12A O5 0.9592 2.5623 3.309(16) 134.84 5_655 yes
C12 H12B O4 0.9593 2.5886 3.421(7) 145.25 6_554 yes

loop_
_geom_torsion_atom_site_label_1
_geom_torsion_atom_site_label_2
_geom_torsion_atom_site_label_3
_geom_torsion_atom_site_label_4
_geom_torsion
_geom_torsion_publ_flag
N2 Zn1 N1 C1 -10.9(4) no
N3 Zn1 N1 C1 58.6(5) no
N4 Zn1 N1 C1 126.7(5) no
N5 Zn1 N1 C1 -121.5(4) no
N2 Zn1 N1 C8 -136.4(5) no
N3 Zn1 N1 C8 -67.0(5) no
N4 Zn1 N1 C8 1.1(5) no
N5 Zn1 N1 C8 113.0(5) no
N1 Zn1 N2 C2 3.4(4) no
N3 Zn1 N2 C2 -134.4(4) no
N4 Zn1 N2 C2 -66.0(4) no
N5 Zn1 N2 C2 108.7(4) no
N1 Zn1 N2 C3 126.3(5) no
N3 Zn1 N2 C3 -11.5(5) no
N4 Zn1 N2 C3 56.9(5) no
N5 Zn1 N2 C3 -128.4(5) no
N1 Zn1 N3 C4 -66.4(4) no
N2 Zn1 N3 C4 3.1(3) no
N4 Zn1 N3 C4 -134.7(3) no
N5 Zn1 N3 C4 113.7(3) no
N1 Zn1 N3 C5 57.0(5) no
N2 Zn1 N3 C5 126.5(4) no
N4 Zn1 N3 C5 -11.3(4) no
N5 Zn1 N3 C5 -123.0(4) no
N1 Zn1 N4 C6 -134.1(5) no
N2 Zn1 N4 C6 -64.7(6) no
N3 Zn1 N4 C6 4.0(5) no
N5 Zn1 N4 C6 120.6(5) no
N1 Zn1 N4 C7 -9.7(4) no
N2 Zn1 N4 C7 59.8(4) no
N3 Zn1 N4 C7 128.5(4) no
N5 Zn1 N4 C7 -114.9(4) no
N1 Zn1 N5 C9 -123.0(3) no
N2 Zn1 N5 C9 149.1(3) no
N3 Zn1 N5 C9 57.0(3) no
N4 Zn1 N5 C9 -35.0(3) no
N1 Zn1 N5 C11 38.8(3) no
N2 Zn1 N5 C11 -49.1(3) no
N3 Zn1 N5 C11 -141.2(2) no
N4 Zn1 N5 C11 126.8(2) no
O9 Cl1 O14 O15 107.0(10) no
O10 Cl1 O14 O15 -77(2) no
O9 Cl1 O15 O14 -98.2(14) no
O10 Cl1 O15 O14 141.4(14) no
O11 Cl1 O14 O15 -24(2) no
O11 Cl1 O15 O14 157(2) no
C1 N1 C8 C7 -111.6(9) no
C8 N1 C1 C2 139.1(8) no
Zn1 N1 C1 C2 18.2(9) no
Zn1 N1 C8 C7 9.2(10) no
C2 N2 C3 C4 140.3(8) no
C3 N2 C2 C1 -113.6(8) no
Zn1 N2 C3 C4 20.3(9) no
Zn1 N2 C2 C1 5.9(8) no
Zn1 N3 C4 C3 7.2(8) no
Zn1 N3 C5 C6 18.7(9) no
C4 N3 C5 C6 137.6(8) no
C5 N3 C4 C3 -112.0(8) no
C7 N4 C6 C5 -115.1(9) no
C6 N4 C7 C8 139.5(8) no
Zn1 N4 C6 C5 5.3(11) no
Zn1 N4 C7 C8 18.7(8) no
Zn1 N5 C9 N7 -20.7(5) no
C11 N5 C9 N7 176.3(4) no
C11 N5 C9 N6 -2.5(4) no
Zn1 N5 C9 N6 160.5(3) no
Zn1 N5 C11 C10 -164.3(2) no
C9 N5 C11 C10 2.2(4) no
Zn1 N5 C11 O1 15.6(5) no
C9 N5 C11 O1 -177.9(4) no
C10 N6 C9 N7 -177.1(4) no
C10 N6 C9 N5 1.7(5) no
C9 N6 C10 C11 -0.2(4) no
C12 N6 C9 N5 -176.1(4) no
C12 N6 C9 N7 5.1(7) no
C12 N6 C10 C11 177.6(4) no
N1 C1 C2 N2 -17.1(11) no
N2 C3 C4 N3 -19.5(11) no
N3 C5 C6 N4 -17.1(14) no
N4 C7 C8 N1 -19.9(13) no
N6 C10 C11 O1 178.9(4) no
N6 C10 C11 N5 -1.3(4) no
